data_7006494
loop_
_publ_author_name
'Foreman, Mark R. S.'
'Hudson, Michael J.'
'Drew, Michael G. B.'
'Hill, Cl\'ement'
'Madic, Charles'

_publ_section_title
;
 Complexes formed between the quadridentate, heterocyclic molecules
 6,6'-bis-(5,6-dialkyl-1,2,4-triazin-3-yl)-2,2'-bipyridine (BTBP) and
 lanthanides(III): implications for the partitioning of actinides(III)
 and lanthanides(III).
;
_journal_issue 13
_journal_name_full 'Dalton transactions (Cambridge, England : 2003)'
_journal_page_first 1645
_journal_page_last 1653
_journal_paper_doi 10.1039/b511321k
_journal_year 2006
_chemical_formula_sum 'C24 H28 N11 O11 Yb'
_chemical_formula_weight 819.61
_chemical_name_systematic
;
?
;
_space_group_IT_number 14
_symmetry_cell_setting monoclinic
_symmetry_space_group_name_Hall '-P 2ybc'
_symmetry_space_group_name_H-M 'P 1 21/c 1'
_atom_sites_solution_hydrogens geom
_atom_sites_solution_primary direct
_atom_sites_solution_secondary difmap
_audit_creation_method SHELXL
_cell_angle_alpha 90.00
_cell_angle_beta 92.105(10)
_cell_angle_gamma 90.00
_cell_formula_units_Z 4
_cell_length_a 7.733(9)
_cell_length_b 22.614(24)
_cell_length_c 18.073(19)
_cell_measurement_temperature 293(2)
_cell_volume 3158(6)
_computing_cell_refinement XDS
_computing_data_collection 'XDS (Kabsch, 1991)'
_computing_data_reduction XDS
_computing_molecular_graphics PLATON(Spek,1994)
_computing_structure_refinement 'SHELXL-93 (Sheldrick, 1993)'
_computing_structure_solution 'SHELXS-86 (Sheldrick, 1990)'
_diffrn_ambient_temperature 293(2)
_diffrn_measured_fraction_theta_full 0.942
_diffrn_measurement_device 'Marresearch Image Plate'
_diffrn_measurement_method '95 frames at 2^o intervals, counting time 2 min.'
_diffrn_radiation_monochromator graphite
_diffrn_radiation_source 'fine-focus sealed tube'
_diffrn_radiation_type MoK\a
_diffrn_radiation_wavelength 0.71073
_diffrn_reflns_av_R_equivalents 0.0335
_diffrn_reflns_av_sigmaI/netI 0.0335
_diffrn_reflns_limit_h_max 9
_diffrn_reflns_limit_h_min -9
_diffrn_reflns_limit_k_max 25
_diffrn_reflns_limit_k_min -27
_diffrn_reflns_limit_l_max 22
_diffrn_reflns_limit_l_min -21
_diffrn_reflns_number 17923
_diffrn_reflns_theta_full 25.74
_diffrn_reflns_theta_max 25.74
_diffrn_reflns_theta_min 1.44
_exptl_absorpt_coefficient_mu 3.036
_exptl_absorpt_correction_T_max 1.000
_exptl_absorpt_correction_T_min 0.684
_exptl_absorpt_correction_type empirical
_exptl_absorpt_process_details
;
DIFABS, Walker, N. and Stuart, D., Acta Cryst 1983 A39 158.
;
_exptl_crystal_colour yellow
_exptl_crystal_density_diffrn 1.720
_exptl_crystal_description needle
_exptl_crystal_F_000 1628
_exptl_crystal_size_max 0.35
_exptl_crystal_size_mid 0.05
_exptl_crystal_size_min 0.04
_refine_diff_density_max 1.380
_refine_diff_density_min -1.368
_refine_diff_density_rms 0.099
_refine_ls_extinction_method none
_refine_ls_goodness_of_fit_all 1.250
_refine_ls_goodness_of_fit_obs 1.265
_refine_ls_matrix_type full
_refine_ls_number_parameters 428
_refine_ls_number_reflns 5704
_refine_ls_number_restraints 0
_refine_ls_restrained_S_all 1.250
_refine_ls_restrained_S_obs 1.265
_refine_ls_R_factor_all 0.0507
_refine_ls_R_factor_obs 0.0456
_refine_ls_shift/esd_max 0.001
_refine_ls_shift/esd_mean 0.000
_refine_ls_structure_factor_coef Fsqd
_refine_ls_weighting_details
;
w=1/[\s^2^(Fo^2^)+(0.0000P)^2^+14.9850P] where P=(Fo^2^+2Fc^2^)/3
;
_refine_ls_weighting_scheme calc
_refine_ls_wR_factor_all 0.0922
_refine_ls_wR_factor_obs 0.0900
_reflns_number_observed 5335
_reflns_number_total 5704
_reflns_observed_criterion >2sigma(I)
_cod_data_source_file b511321k.txt
_cod_data_source_block yb
_cod_original_cell_volume 3158.4(60)
_cod_original_sg_symbol_H-M P21/c
_cod_database_code 7006494

loop_
_symmetry_equiv_pos_as_xyz
'x, y, z'
'x, -y+1/2, z+1/2'
'-x, -y, -z'
'-x, y-1/2, -z-1/2'

loop_
_atom_site_aniso_label
_atom_site_aniso_U_11
_atom_site_aniso_U_22
_atom_site_aniso_U_33
_atom_site_aniso_U_23
_atom_site_aniso_U_13
_atom_site_aniso_U_12
Yb1 0.03060(14) 0.02855(13) 0.02695(13) -0.00139(11) -0.00093(9) -0.00220(11)
N1 0.041(3) 0.038(3) 0.031(3) 0.000(2) 0.000(2) -0.001(2)
N2 0.038(3) 0.037(3) 0.028(2) -0.001(2) -0.001(2) -0.003(2)
C3 0.035(3) 0.037(4) 0.029(3) -0.005(2) -0.001(2) -0.002(3)
N4 0.045(3) 0.040(3) 0.034(3) -0.008(2) -0.002(2) -0.002(2)
C5 0.033(3) 0.047(4) 0.033(3) -0.006(3) -0.002(3) 0.005(3)
C6 0.036(3) 0.045(4) 0.030(3) 0.000(3) 0.000(2) 0.003(3)
C7 0.030(3) 0.037(3) 0.037(3) -0.004(3) -0.004(3) -0.001(2)
N8 0.032(3) 0.029(3) 0.030(2) 0.000(2) 0.004(2) 0.001(2)
C9 0.040(4) 0.035(3) 0.031(3) 0.004(2) -0.001(3) 0.000(3)
C10 0.065(5) 0.042(4) 0.040(4) 0.008(3) 0.001(3) -0.009(3)
C11 0.070(5) 0.032(4) 0.060(4) 0.000(3) -0.003(4) -0.014(3)
C12 0.062(5) 0.036(4) 0.046(4) -0.007(3) -0.006(3) -0.010(3)
N21 0.055(4) 0.036(3) 0.050(3) -0.006(3) -0.006(3) -0.007(3)
N22 0.044(3) 0.035(3) 0.038(3) -0.009(2) -0.005(2) -0.004(2)
C23 0.039(4) 0.040(4) 0.035(3) -0.008(3) -0.003(3) 0.008(3)
N24 0.058(4) 0.055(4) 0.045(3) -0.018(3) -0.003(3) -0.001(3)
C25 0.063(5) 0.046(5) 0.060(5) -0.018(4) -0.011(4) -0.001(4)
C26 0.066(5) 0.035(4) 0.065(5) -0.011(3) -0.015(4) -0.003(3)
C27 0.040(4) 0.046(4) 0.034(3) -0.007(3) -0.001(3) 0.001(3)
N28 0.030(3) 0.038(3) 0.031(2) 0.000(2) 0.002(2) -0.003(2)
C29 0.041(4) 0.041(4) 0.034(3) 0.001(3) 0.002(3) -0.002(3)
C30 0.071(5) 0.053(4) 0.033(3) 0.009(3) 0.002(3) -0.012(4)
C31 0.085(6) 0.076(6) 0.027(3) 0.005(3) 0.005(3) -0.006(5)
C32 0.059(5) 0.061(5) 0.031(3) -0.007(3) 0.001(3) -0.003(4)
C51 0.068(5) 0.055(5) 0.035(3) -0.013(3) -0.003(3) -0.001(4)
C52 0.117(8) 0.058(5) 0.047(4) -0.017(4) -0.011(5) 0.000(5)
C61 0.053(4) 0.056(4) 0.035(3) 0.001(3) 0.006(3) 0.004(3)
C62 0.079(6) 0.055(5) 0.048(4) 0.006(3) 0.015(4) -0.006(4)
C251 0.121(9) 0.063(6) 0.072(6) -0.039(5) -0.009(6) -0.015(6)
C252 0.176(13) 0.098(9) 0.073(7) -0.053(6) -0.020(7) 0.010(8)
C261 0.139(10) 0.044(5) 0.099(8) 0.004(5) -0.038(7) -0.022(6)
C262 0.203(16) 0.098(10) 0.125(11) 0.049(8) -0.056(11) -0.074(10)
O51 0.039(3) 0.044(3) 0.050(3) 0.011(2) 0.005(2) -0.003(2)
O52 0.053(3) 0.039(3) 0.048(3) 0.006(2) -0.006(2) 0.000(2)
N53 0.059(4) 0.040(3) 0.047(3) 0.007(3) 0.000(3) -0.008(3)
O54 0.100(5) 0.058(4) 0.090(4) 0.042(3) 0.012(4) -0.011(3)
O61 0.047(3) 0.065(3) 0.043(3) -0.007(2) -0.006(2) 0.012(2)
O62 0.036(3) 0.050(3) 0.062(3) -0.014(2) -0.001(2) 0.001(2)
N63 0.036(3) 0.039(3) 0.052(3) 0.007(3) 0.006(3) 0.003(2)
O64 0.034(3) 0.064(4) 0.126(5) -0.002(4) 0.001(3) 0.018(3)
O71 0.082(6) 0.193(11) 0.152(8) 0.064(7) 0.004(6) -0.012(6)
O72 0.128(9) 0.210(12) 0.149(8) 0.088(8) 0.059(7) 0.042(8)
N73 0.078(6) 0.063(5) 0.076(5) 0.028(4) 0.016(5) 0.008(4)
O74 0.149(8) 0.098(6) 0.118(7) -0.024(5) 0.002(6) -0.019(6)
O100 0.029(2) 0.049(3) 0.064(3) 0.006(2) 0.004(2) 0.004(2)
O200 0.073(4) 0.068(4) 0.094(4) 0.006(3) -0.003(3) 0.014(3)

loop_
_atom_site_label
_atom_site_type_symbol
_atom_site_fract_x
_atom_site_fract_y
_atom_site_fract_z
_atom_site_U_iso_or_equiv
_atom_site_thermal_displace_type
_atom_site_occupancy
_atom_site_calc_flag
_atom_site_refinement_flags
_atom_site_disorder_group
Yb1 Yb 0.80212(3) 0.521996(11) 0.255944(13) 0.02875(9) Uani 1 d . .
N1 N 0.7553(7) 0.5090(2) 0.0712(3) 0.0368(12) Uani 1 d . .
N2 N 0.7241(6) 0.4785(2) 0.1344(2) 0.0346(11) Uani 1 d . .
C3 C 0.6709(8) 0.4232(3) 0.1290(3) 0.0339(13) Uani 1 d . .
N4 N 0.6405(7) 0.3932(2) 0.0652(3) 0.0399(12) Uani 1 d . .
C5 C 0.6701(8) 0.4226(3) 0.0031(3) 0.0376(14) Uani 1 d . .
C6 C 0.7286(8) 0.4824(3) 0.0071(3) 0.0371(14) Uani 1 d . .
C7 C 0.6394(8) 0.3919(3) 0.1999(3) 0.0347(13) Uani 1 d . .
N8 N 0.6761(6) 0.4228(2) 0.2630(2) 0.0304(10) Uani 1 d . .
C9 C 0.6478(8) 0.3968(3) 0.3285(3) 0.0357(13) Uani 1 d . .
C10 C 0.5864(10) 0.3389(3) 0.3327(4) 0.049(2) Uani 1 d . .
H10 H 0.5690 0.3215 0.3785 0.059 Uiso 1 calc R .
C11 C 0.5518(10) 0.3077(3) 0.2680(4) 0.054(2) Uani 1 d . .
H11 H 0.5120 0.2690 0.2698 0.065 Uiso 1 calc R .
C12 C 0.5769(10) 0.3347(3) 0.2010(4) 0.049(2) Uani 1 d . .
H12 H 0.5520 0.3147 0.1569 0.058 Uiso 1 calc R .
N22 N 0.8580 0.5979 0.3497(3) 0.0392(12) Uani 1 d . .
N21 N 0.9098(8) 0.6532(2) 0.3303(3) 0.0473(14) Uani 1 d . .
C23 C 0.8431(8) 0.5857(3) 0.4202(3) 0.0384(14) Uani 1 d . .
N24 N 0.8772(8) 0.6229(3) 0.4772(3) 0.053(2) Uani 1 d . .
C25 C 0.9219(11) 0.6768(3) 0.4592(4) 0.057(2) Uani 1 d . .
C26 C 0.9361(11) 0.6930(3) 0.3837(4) 0.056(2) Uani 1 d . .
C27 C 0.7822(8) 0.5255(3) 0.4393(3) 0.0402(14) Uani 1 d . .
N28 N 0.7481(6) 0.4891(2) 0.3814(3) 0.0328(11) Uani 1 d . .
C29 C 0.6878(8) 0.4341(3) 0.3950(3) 0.0384(14) Uani 1 d . .
C30 C 0.6637(10) 0.4144(3) 0.4664(4) 0.052(2) Uani 1 d . .
H30 H 0.6224 0.3765 0.4748 0.063 Uiso 1 calc R .
C31 C 0.7018(12) 0.4521(4) 0.5253(4) 0.063(2) Uani 1 d . .
H31 H 0.6874 0.4394 0.5736 0.075 Uiso 1 calc R .
C32 C 0.7613(10) 0.5084(3) 0.5116(4) 0.050(2) Uani 1 d . .
H32 H 0.7868 0.5343 0.5505 0.060 Uiso 1 calc R .
C51 C 0.6370(11) 0.3923(3) -0.0696(4) 0.052(2) Uani 1 d . .
H51A H 0.7402 0.3957 -0.0982 0.063 Uiso 1 calc R .
H52B H 0.5448 0.4131 -0.0964 0.063 Uiso 1 calc R .
C52 C 0.5885(14) 0.3279(4) -0.0657(4) 0.074(3) Uani 1 d . .
H52A H 0.6770 0.3067 -0.0381 0.089 Uiso 1 calc R .
H52C H 0.5769 0.3120 -0.1148 0.089 Uiso 1 calc R .
H52D H 0.4806 0.3239 -0.0415 0.089 Uiso 1 calc R .
C61 C 0.7678(10) 0.5167(3) -0.0618(3) 0.048(2) Uani 1 d . .
H61A H 0.6656 0.5163 -0.0945 0.058 Uiso 1 calc R .
H61B H 0.8591 0.4964 -0.0869 0.058 Uiso 1 calc R .
C62 C 0.8226(12) 0.5803(3) -0.0494(4) 0.060(2) Uani 1 d . .
H62A H 0.7308 0.6017 -0.0269 0.072 Uiso 1 calc R .
H62B H 0.8473 0.5982 -0.0960 0.072 Uiso 1 calc R .
H62C H 0.9243 0.5815 -0.0173 0.072 Uiso 1 calc R .
C251 C 0.9602(15) 0.7202(4) 0.5209(5) 0.086(3) Uani 1 d . .
H25A H 1.0779 0.7344 0.5167 0.103 Uiso 1 calc R .
H25B H 0.8838 0.7540 0.5141 0.103 Uiso 1 calc R .
C252 C 0.9406(19) 0.6964(5) 0.5973(6) 0.117(5) Uani 1 d . .
H25C H 0.8204 0.6894 0.6055 0.140 Uiso 1 calc R .
H25D H 0.9854 0.7245 0.6329 0.140 Uiso 1 calc R .
H25E H 1.0035 0.6600 0.6026 0.140 Uiso 1 calc R .
C261 C 0.9771(17) 0.7550(4) 0.3613(6) 0.095(4) Uani 1 d . .
H26A H 0.9056 0.7814 0.3894 0.114 Uiso 1 calc R .
H26B H 1.0965 0.7628 0.3765 0.114 Uiso 1 calc R .
C262 C 0.9566(21) 0.7702(6) 0.2882(7) 0.144(6) Uani 1 d . .
H26C H 0.9629 0.8124 0.2834 0.173 Uiso 1 calc R .
H26D H 0.8460 0.7566 0.2693 0.173 Uiso 1 calc R .
H26E H 1.0466 0.7523 0.2607 0.173 Uiso 1 calc R .
O51 O 1.0004(6) 0.5775(2) 0.1886(2) 0.0441(11) Uani 1 d . .
O52 O 0.7355(6) 0.6078(2) 0.1857(3) 0.0471(11) Uani 1 d . .
N53 N 0.8870(8) 0.6157(3) 0.1639(3) 0.0487(14) Uani 1 d . .
O54 O 0.9269(9) 0.6556(3) 0.1233(4) 0.082(2) Uani 1 d . .
O61 O 1.0919(6) 0.5046(2) 0.3140(3) 0.0521(13) Uani 1 d . .
O62 O 1.0185(6) 0.4481(2) 0.2238(3) 0.0492(12) Uani 1 d . .
N63 N 1.1318(7) 0.4643(2) 0.2703(3) 0.0422(13) Uani 1 d . .
O64 O 1.2781(7) 0.4433(3) 0.2715(4) 0.075(2) Uani 1 d . .
O71 O 0.3232(12) 0.6852(5) 0.4076(6) 0.142(4) Uani 1 d . .
O72 O 0.5554(14) 0.7113(5) 0.3677(6) 0.161(5) Uani 1 d . .
N73 N 0.4695(12) 0.6994(4) 0.4186(5) 0.072(2) Uani 1 d . .
O74 O 0.5291(13) 0.7072(4) 0.4821(5) 0.122(3) Uani 1 d . .
O100 O 0.5117(6) 0.5405(2) 0.2642(3) 0.0473(11) Uani 1 d . .
O200 O 0.3276(8) 0.6373(3) 0.2570(4) 0.079(2) Uani 1 d . .

loop_
_atom_type_symbol
_atom_type_description
_atom_type_scat_dispersion_real
_atom_type_scat_dispersion_imag
_atom_type_scat_source
C C 0.0033 0.0016 'International Tables Vol C Tables 4.2.6.8 and 6.1.1.4'
H H 0.0000 0.0000 'International Tables Vol C Tables 4.2.6.8 and 6.1.1.4'
N N 0.0061 0.0033 'International Tables Vol C Tables 4.2.6.8 and 6.1.1.4'
O O 0.0106 0.0060 'International Tables Vol C Tables 4.2.6.8 and 6.1.1.4'
Yb Yb -0.3850 5.5486 'International Tables Vol C Tables 4.2.6.8 and 6.1.1.4'

loop_
_geom_angle_atom_site_label_1
_geom_angle_atom_site_label_2
_geom_angle_atom_site_label_3
_geom_angle
_geom_angle_site_symmetry_1
_geom_angle_site_symmetry_3
_geom_angle_publ_flag
O100 Yb1 O51 126.4(2) . . ?
O100 Yb1 O52 72.0(2) . . ?
O51 Yb1 O52 54.4(2) . . ?
O100 Yb1 N28 78.1(2) . . ?
O51 Yb1 N28 141.3(2) . . ?
O52 Yb1 N28 135.1(2) . . ?
O100 Yb1 N22 88.6(2) . . ?
O51 Yb1 N22 83.2(2) . . ?
O52 Yb1 N22 79.9(2) . . ?
N28 Yb1 N22 66.5(2) . . ?
O100 Yb1 O62 144.9(2) . . ?
O51 Yb1 O62 77.2(2) . . ?
O52 Yb1 O62 124.7(2) . . ?
N28 Yb1 O62 98.9(2) . . ?
N22 Yb1 O62 122.7(2) . . ?
O100 Yb1 N8 76.8(2) . . ?
O51 Yb1 N8 141.5(2) . . ?
O52 Yb1 N8 134.4(2) . . ?
N28 Yb1 N8 65.8(2) . . ?
N22 Yb1 N8 132.0(2) . . ?
O62 Yb1 N8 70.4(2) . . ?
O100 Yb1 N2 85.6(2) . . ?
O51 Yb1 N2 84.0(2) . . ?
O52 Yb1 N2 78.9(2) . . ?
N28 Yb1 N2 131.6(2) . . ?
N22 Yb1 N2 158.8(2) . . ?
O62 Yb1 N2 70.3(2) . . ?
N8 Yb1 N2 66.2(2) . . ?
O100 Yb1 O61 151.2(2) . . ?
O51 Yb1 O61 73.0(2) . . ?
O52 Yb1 O61 122.3(2) . . ?
N28 Yb1 O61 74.9(2) . . ?
N22 Yb1 O61 71.5(2) . . ?
O62 Yb1 O61 51.3(2) . . ?
N8 Yb1 O61 100.8(2) . . ?
N2 Yb1 O61 120.3(2) . . ?
C6 N1 N2 118.8(5) . . ?
C3 N2 N1 118.7(5) . . ?
C3 N2 Yb1 120.7(4) . . ?
N1 N2 Yb1 120.1(4) . . ?
N2 C3 N4 125.7(5) . . ?
N2 C3 C7 116.5(5) . . ?
N4 C3 C7 117.9(5) . . ?
C5 N4 C3 116.1(5) . . ?
N4 C5 C6 119.6(5) . . ?
N4 C5 C51 118.9(6) . . ?
C6 C5 C51 121.5(6) . . ?
N1 C6 C5 121.1(6) . . ?
N1 C6 C61 117.6(6) . . ?
C5 C6 C61 121.2(5) . . ?
N8 C7 C12 122.1(6) . . ?
N8 C7 C3 116.2(5) . . ?
C12 C7 C3 121.7(5) . . ?
C9 N8 C7 118.6(5) . . ?
C9 N8 Yb1 121.5(4) . . ?
C7 N8 Yb1 119.9(4) . . ?
N8 C9 C10 121.6(6) . . ?
N8 C9 C29 115.3(5) . . ?
C10 C9 C29 123.2(6) . . ?
C11 C10 C9 119.2(6) . . ?
C11 C10 C9 119.2(6) . . ?
C12 C11 C10 119.2(6) . . ?
C11 C12 C7 119.3(6) . . ?
C26 N21 N22 118.3(6) . . ?
C23 N22 N21 118.6(5) . . ?
C23 N22 Yb1 120.5(4) . . ?
N21 N22 Yb1 120.9(4) . . ?
N22 C23 N24 126.1(6) . . ?
N22 C23 C27 117.2(5) . . ?
N24 C23 C27 116.7(6) . . ?
C25 N24 C23 115.9(6) . . ?
N24 C25 C26 120.5(6) . . ?
N24 C25 C251 118.0(8) . . ?
C26 C25 C251 121.5(7) . . ?
N21 C26 C25 120.5(7) . . ?
N21 C26 C261 117.8(8) . . ?
C25 C26 C261 121.7(7) . . ?
N28 C27 C32 122.5(6) . . ?
N28 C27 C23 115.8(5) . . ?
C32 C27 C23 121.7(6) . . ?
C27 N28 C29 118.7(5) . . ?
C27 N28 Yb1 119.9(4) . . ?
C29 N28 Yb1 121.4(4) . . ?
N28 C29 C30 121.5(6) . . ?
N28 C29 C9 115.8(5) . . ?
C30 C29 C9 122.7(6) . . ?
C31 C30 C29 119.1(7) . . ?
C30 C31 C32 119.6(6) . . ?
C27 C32 C31 118.7(6) . . ?
C5 C51 C52 115.9(6) . . ?
C6 C61 C62 115.5(6) . . ?
C252 C251 C25 115.1(8) . . ?
C262 C261 C26 118.6(9) . . ?
N53 O51 Yb1 95.1(4) . . ?
N53 O52 Yb1 95.6(4) . . ?
O54 N53 O52 123.7(7) . . ?
O54 N53 O51 121.4(7) . . ?
O52 N53 O51 114.9(5) . . ?
N63 O62 Yb1 96.3(4) . . ?
N63 O61 Yb1 95.1(4) . . ?
O64 N63 O62 121.6(6) . . ?
O64 N63 O61 121.2(6) . . ?
O62 N63 O61 117.1(5) . . ?
O72 N73 O71 119.4(11) . . ?
O72 N73 O74 119.3(11) . . ?
O71 N73 O74 121.0(10) . . ?

loop_
_geom_bond_atom_site_label_1
_geom_bond_atom_site_label_2
_geom_bond_distance
_geom_bond_site_symmetry_2
_geom_bond_publ_flag
Yb1 O100 2.295(5) . ?
Yb1 O51 2.355(5) . ?
Yb1 O52 2.365(5) . ?
Yb1 N28 2.438(5) . ?
Yb1 N22 2.439(5) . ?
Yb1 O62 2.450(5) . ?
Yb1 N8 2.450(5) . ?
Yb1 N2 2.461(5) . ?
Yb1 O61 2.471(5) . ?
N1 C6 1.313(7) . ?
N2 C3 1.320(8) . ?
N2 N1 1.364(7) . ?
C3 C7 1.491(8) . ?
N4 C3 1.350(7) . ?
C5 N4 1.330(8) . ?
C5 C51 1.496(8) . ?
C6 C5 1.429(9) . ?
C6 C61 1.507(9) . ?
C7 N8 1.359(7) . ?
C7 C12 1.381(9) . ?
N8 C9 1.347(7) . ?
C9 C29 1.489(8) . ?
C10 C9 1.396(9) . ?
C11 C10 1.384(10) . ?
C12 C11 1.376(10) . ?
N22 N21 1.362(8) . ?
C23 N22 1.314(8) . ?
C23 N24 1.347(8) . ?
N24 C25 1.312(10) . ?
C25 C26 1.421(11) . ?
C25 C251 1.506(10) . ?
C26 N21 1.331(9) . ?
C26 C261 1.496(11) . ?
C27 C32 1.379(9) . ?
C27 C23 1.486(10) . ?
N28 C27 1.349(8) . ?
C29 N28 1.354(8) . ?
C29 C30 1.385(9) . ?
C30 C31 1.385(10) . ?
C31 C32 1.380(11) . ?
C51 C52 1.506(11) . ?
C61 C62 1.514(10) . ?
C251 C252 1.496(14) . ?
C261 C262 1.368(14) . ?
N53 O54 1.210(7) . ?
N53 O52 1.262(8) . ?
N53 O51 1.298(7) . ?
O64 N63 1.226(7) . ?
N63 O62 1.246(7) . ?
N63 O61 1.252(7) . ?
N73 O72 1.184(10) . ?
N73 O71 1.186(11) . ?
N73 O74 1.234(11) . ?
